data_4038882
loop_
_publ_author_name
'Schick, Tobias H. G.'
'Rominger, Frank'
'Mastalerz, Michael'

_publ_section_title
;
 Examination of the Dynamic Covalent Chemistry of [2 + 3]-Imine Cages.
;
_journal_name_full 'The Journal of organic chemistry'
_journal_paper_doi 10.1021/acs.joc.0c01887
_journal_year 2020
_chemical_formula_sum 'C66 H84 N6'
_chemical_formula_weight 961.39
_space_group_crystal_system triclinic
_space_group_IT_number 2
_space_group_name_Hall '-P 1'
_space_group_name_H-M_alt 'P -1'
_atom_sites_solution_hydrogens geom
_audit_creation_method SHELXL-2018/3
_cell_angle_alpha 71.914(4)
_cell_angle_beta 88.948(5)
_cell_angle_gamma 85.804(5)
_cell_formula_units_Z 2
_cell_length_a 13.1663(8)
_cell_length_b 14.0425(8)
_cell_length_c 18.3518(10)
_cell_measurement_reflns_used 19301
_cell_measurement_temperature 200(2)
_cell_measurement_theta_max 67.07
_cell_measurement_theta_min 2.53
_cell_volume 3216.7(3)
_computing_cell_refinement 'X-Area Recipe 1.33.0.0 (STOE, 2015)'
_computing_data_collection 'X-Area Pilatus3_SV 1.31.144.0 (STOE, 2018)'
_computing_data_reduction 'X-Area Integrate 1.73.0.0 (STOE, 2018)'
_computing_molecular_graphics 'Bruker SHELXTL'
_computing_publication_material 'Bruker SHELXTL'
_computing_structure_refinement 'SHELXL-2018/3 (Sheldrick, 2018)'
_computing_structure_solution 'SHELXT-2014 (Sheldrick 2014)'
_diffrn_ambient_temperature 200(2)
_diffrn_detector_area_resol_mean 5.81
_diffrn_measured_fraction_theta_full 0.959
_diffrn_measured_fraction_theta_max 0.959
_diffrn_measurement_device_type 'STOE Stadivari'
_diffrn_measurement_method 'rotation method, \w scans'
_diffrn_radiation_type CuK\a
_diffrn_radiation_wavelength 1.54178
_diffrn_reflns_av_R_equivalents 0.0539
_diffrn_reflns_av_unetI/netI 0.0549
_diffrn_reflns_Laue_measured_fraction_full 0.959
_diffrn_reflns_Laue_measured_fraction_max 0.959
_diffrn_reflns_limit_h_max 15
_diffrn_reflns_limit_h_min -14
_diffrn_reflns_limit_k_max 16
_diffrn_reflns_limit_k_min -16
_diffrn_reflns_limit_l_max 12
_diffrn_reflns_limit_l_min -21
_diffrn_reflns_number 29468
_diffrn_reflns_point_group_measured_fraction_full 0.959
_diffrn_reflns_point_group_measured_fraction_max 0.959
_diffrn_reflns_theta_full 67.246
_diffrn_reflns_theta_max 67.246
_diffrn_reflns_theta_min 2.533
_diffrn_source 'Genix3D Cu HF'
_exptl_absorpt_coefficient_mu 0.437
_exptl_absorpt_correction_T_max 1.818
_exptl_absorpt_correction_T_min 0.648
_exptl_absorpt_correction_type multi-scan
_exptl_absorpt_process_details 'STOE X-AREA LANA'
_exptl_crystal_colour colourless
_exptl_crystal_density_diffrn 0.993
_exptl_crystal_description brick
_exptl_crystal_F_000 1044
_exptl_crystal_size_max 0.106
_exptl_crystal_size_mid 0.105
_exptl_crystal_size_min 0.068
_refine_diff_density_max 0.617
_refine_diff_density_min -0.313
_refine_diff_density_rms 0.047
_refine_ls_extinction_method none
_refine_ls_goodness_of_fit_ref 1.044
_refine_ls_hydrogen_treatment constr
_refine_ls_matrix_type full
_refine_ls_number_parameters 664
_refine_ls_number_reflns 11058
_refine_ls_number_restraints 0
_refine_ls_restrained_S_all 1.044
_refine_ls_R_factor_all 0.1243
_refine_ls_R_factor_gt 0.0754
_refine_ls_shift/su_max 0.000
_refine_ls_shift/su_mean 0.000
_refine_ls_structure_factor_coef Fsqd
_refine_ls_weighting_details 'w=1/[\s^2^(Fo^2^)+(0.0956P)^2^+2.1965P] where P=(Fo^2^+2Fc^2^)/3'
_refine_ls_weighting_scheme calc
_refine_ls_wR_factor_gt 0.1913
_refine_ls_wR_factor_ref 0.2201
_reflns_Friedel_coverage 0.000
_reflns_number_gt 6567
_reflns_number_total 11058
_reflns_threshold_expression 'I > 2\s(I)'
_cod_data_source_file jo0c01887_si_001.cif
_cod_data_source_block sct15_sq
_cod_database_code 4038882
_shelx_shelxl_version_number 2018/3
_shelx_space_group_comment
; 
The symmetry employed for this shelxl refinement is uniquely defined 
by the following loop, which should always be used as a source of 
symmetry information in preference to the above space-group names. 
They are only intended as comments. 
;
_shelx_estimated_absorpt_t_min 0.955
_shelx_estimated_absorpt_t_max 0.971
_exptl_absorpt_special_details 'X-Area LANA 1.70.0.0 (STOE, 2017)'

loop_
_space_group_symop_operation_xyz
'x, y, z'
'-x, -y, -z'

loop_
_atom_site_label
_atom_site_type_symbol
_atom_site_fract_x
_atom_site_fract_y
_atom_site_fract_z
_atom_site_U_iso_or_equiv
_atom_site_adp_type
_atom_site_occupancy
_atom_site_site_symmetry_order
_atom_site_calc_flag
_atom_site_refinement_flags_posn
_atom_site_refinement_flags_adp
_atom_site_refinement_flags_occupancy
_atom_site_disorder_assembly
_atom_site_disorder_group
C11 C 0.2952(2) 0.2322(2) 0.51481(18) 0.0371(7) Uani 1 1 d . . . . .
C12 C 0.2254(2) 0.2711(2) 0.45397(18) 0.0380(7) Uani 1 1 d . . . . .
C13 C 0.1983(2) 0.3748(2) 0.42687(18) 0.0381(7) Uani 1 1 d . . . . .
C14 C 0.2424(2) 0.4389(2) 0.45988(18) 0.0374(7) Uani 1 1 d . . . . .
C15 C 0.3129(2) 0.4012(2) 0.52051(18) 0.0373(7) Uani 1 1 d . . . . .
C16 C 0.3366(2) 0.2972(2) 0.54902(18) 0.0384(7) Uani 1 1 d . . . . .
C17 C 0.1820(3) 0.2023(2) 0.41517(18) 0.0410(8) Uani 1 1 d . . . . .
H17A H 0.184751 0.132872 0.450933 0.049 Uiso 1 1 calc R U . . .
H17B H 0.109825 0.224233 0.401322 0.049 Uiso 1 1 calc R U . . .
C18 C 0.2163(3) 0.5520(2) 0.42761(19) 0.0445(8) Uani 1 1 d . . . . .
H18A H 0.143071 0.563075 0.413836 0.053 Uiso 1 1 calc R U . . .
H18B H 0.226363 0.582078 0.468859 0.053 Uiso 1 1 calc R U . . .
C19 C 0.4097(2) 0.2536(3) 0.61577(19) 0.0426(8) Uani 1 1 d . . . . .
H19A H 0.407846 0.300994 0.646102 0.051 Uiso 1 1 calc R U . . .
H19B H 0.383180 0.190541 0.648971 0.051 Uiso 1 1 calc R U . . .
C21 C 0.7539(3) 0.2363(3) 0.1369(2) 0.0498(9) Uani 1 1 d . . . . .
C22 C 0.6928(3) 0.2940(3) 0.0743(2) 0.0507(9) Uani 1 1 d . . . . .
C23 C 0.6954(3) 0.3994(2) 0.0481(2) 0.0456(8) Uani 1 1 d . . . . .
C24 C 0.7608(3) 0.4457(2) 0.08381(19) 0.0444(8) Uani 1 1 d . . . . .
C25 C 0.8248(3) 0.3882(2) 0.14411(19) 0.0462(9) Uani 1 1 d . . . . .
C26 C 0.8222(3) 0.2827(3) 0.16891(19) 0.0507(9) Uani 1 1 d . . . . .
C27 C 0.6267(3) 0.2435(3) 0.0322(3) 0.0714(12) Uani 1 1 d . . . . .
H27A H 0.630465 0.282172 -0.022896 0.086 Uiso 1 1 calc R U . . .
H27B H 0.661056 0.176433 0.037968 0.086 Uiso 1 1 calc R U . . .
C28 C 0.7594(3) 0.5592(2) 0.0591(2) 0.0490(9) Uani 1 1 d . . . . .
H28A H 0.827940 0.577587 0.068616 0.059 Uiso 1 1 calc R U . . .
H28B H 0.747484 0.584601 0.002995 0.059 Uiso 1 1 calc R U . . .
C29 C 0.8997(4) 0.2217(3) 0.22982(19) 0.0656(12) Uani 1 1 d . . . . .
H29A H 0.908574 0.153668 0.224217 0.079 Uiso 1 1 calc R U . . .
H29B H 0.965597 0.252298 0.216035 0.079 Uiso 1 1 calc R U . . .
C31 C 0.3325(3) 0.2294(2) 0.1916(2) 0.0463(8) Uani 1 1 d . . . . .
H31 H 0.375162 0.247795 0.225422 0.056 Uiso 1 1 calc R U . . .
C32 C 0.2335(3) 0.2042(2) 0.21327(19) 0.0420(8) Uani 1 1 d . . . . .
C33 C 0.1718(3) 0.1794(3) 0.16271(19) 0.0476(9) Uani 1 1 d . . . . .
H33 H 0.104426 0.162436 0.177967 0.057 Uiso 1 1 calc R U . . .
C34 C 0.2045(3) 0.1781(2) 0.09006(19) 0.0494(9) Uani 1 1 d . . . . .
C35 C 0.3043(3) 0.2027(2) 0.0711(2) 0.0551(10) Uani 1 1 d . . . . .
H35 H 0.329671 0.202637 0.022308 0.066 Uiso 1 1 calc R U . . .
C36 C 0.3683(3) 0.2275(2) 0.1210(2) 0.0518(9) Uani 1 1 d . . . . .
C37 C 0.1903(3) 0.2030(2) 0.28776(19) 0.0432(8) Uani 1 1 d . . . . .
H37 H 0.118470 0.201165 0.293275 0.052 Uiso 1 1 calc R U . . .
N37 N 0.2410(2) 0.20409(19) 0.34505(16) 0.0419(7) Uani 1 1 d . . . . .
C38 C 0.1322(3) 0.1488(3) 0.0382(2) 0.0587(10) Uani 1 1 d . . . . .
C381 C 0.0358(4) 0.2209(3) 0.0237(2) 0.0727(12) Uani 1 1 d . . . . .
H38A H -0.012793 0.199694 -0.006995 0.109 Uiso 1 1 calc R U . . .
H38B H 0.053962 0.289174 -0.003973 0.109 Uiso 1 1 calc R U . . .
H38C H 0.004674 0.219952 0.072840 0.109 Uiso 1 1 calc R U . . .
C382 C 0.1018(4) 0.0413(3) 0.0769(2) 0.0709(12) Uani 1 1 d . . . . .
H38D H 0.052568 0.024086 0.044412 0.106 Uiso 1 1 calc R U . . .
H38E H 0.070948 0.036754 0.126767 0.106 Uiso 1 1 calc R U . . .
H38F H 0.162425 -0.005523 0.084229 0.106 Uiso 1 1 calc R U . . .
C383 C 0.1815(4) 0.1531(4) -0.0394(2) 0.0856(15) Uani 1 1 d . . . . .
H38G H 0.132728 0.134293 -0.071407 0.128 Uiso 1 1 calc R U . . .
H38H H 0.242238 0.106292 -0.030900 0.128 Uiso 1 1 calc R U . . .
H38I H 0.200801 0.221441 -0.065395 0.128 Uiso 1 1 calc R U . . .
C39 C 0.4826(4) 0.2471(3) 0.1020(2) 0.0651(12) Uani 1 1 d . . . . .
H39 H 0.522386 0.274084 0.132520 0.078 Uiso 1 1 calc R U . . .
N39 N 0.5176(3) 0.2274(3) 0.0488(2) 0.0767(11) Uani 1 1 d . . . . .
C41 C 0.4884(2) 0.5676(2) 0.24128(18) 0.0397(8) Uani 1 1 d . . . . .
H41 H 0.496277 0.496323 0.259405 0.048 Uiso 1 1 calc R U . . .
C42 C 0.4165(2) 0.6191(2) 0.27466(17) 0.0362(7) Uani 1 1 d . . . . .
C43 C 0.4066(2) 0.7238(2) 0.24715(17) 0.0366(7) Uani 1 1 d . . . . .
H43 H 0.357210 0.758813 0.269584 0.044 Uiso 1 1 calc R U . . .
C44 C 0.4663(2) 0.7784(2) 0.18826(17) 0.0373(7) Uani 1 1 d . . . . .
C45 C 0.5370(3) 0.7243(2) 0.15575(19) 0.0425(8) Uani 1 1 d . . . . .
H45 H 0.578273 0.759693 0.114711 0.051 Uiso 1 1 calc R U . . .
C46 C 0.5482(3) 0.6203(2) 0.18190(18) 0.0409(8) Uani 1 1 d . . . . .
C47 C 0.3532(3) 0.5645(2) 0.33829(18) 0.0401(8) Uani 1 1 d . . . . .
H47 H 0.371425 0.495650 0.364060 0.048 Uiso 1 1 calc R U . . .
N47 N 0.2746(2) 0.60651(19) 0.36016(15) 0.0426(7) Uani 1 1 d . . . . .
C48 C 0.4559(3) 0.8937(2) 0.15812(18) 0.0405(8) Uani 1 1 d . . . . .
C481 C 0.3857(4) 0.9382(3) 0.2088(2) 0.0747(13) Uani 1 1 d . . . . .
H48A H 0.383525 1.011704 0.189241 0.112 Uiso 1 1 calc R U . . .
H48B H 0.411933 0.915269 0.261492 0.112 Uiso 1 1 calc R U . . .
H48C H 0.316979 0.916140 0.208031 0.112 Uiso 1 1 calc R U . . .
C482 C 0.5593(3) 0.9345(3) 0.1559(3) 0.0792(14) Uani 1 1 d . . . . .
H48D H 0.551322 1.007759 0.143308 0.119 Uiso 1 1 calc R U . . .
H48E H 0.601340 0.916539 0.116856 0.119 Uiso 1 1 calc R U . . .
H48F H 0.592417 0.905641 0.206127 0.119 Uiso 1 1 calc R U . . .
C483 C 0.4107(4) 0.9269(3) 0.0776(2) 0.0679(12) Uani 1 1 d . . . . .
H48G H 0.404131 1.000409 0.057934 0.102 Uiso 1 1 calc R U . . .
H48H H 0.343335 0.900858 0.079089 0.102 Uiso 1 1 calc R U . . .
H48I H 0.455437 0.900734 0.043891 0.102 Uiso 1 1 calc R U . . .
C49 C 0.6248(3) 0.5654(3) 0.1466(2) 0.0476(9) Uani 1 1 d . . . . .
H49 H 0.629068 0.494046 0.162532 0.057 Uiso 1 1 calc R U . . .
N49 N 0.6843(2) 0.6128(2) 0.09542(16) 0.0480(7) Uani 1 1 d . . . . .
C51 C 0.6776(3) 0.2394(3) 0.4350(2) 0.0490(9) Uani 1 1 d . . . . .
H51 H 0.626978 0.265383 0.396294 0.059 Uiso 1 1 calc R U . . .
C52 C 0.6523(2) 0.2240(2) 0.51118(19) 0.0411(8) Uani 1 1 d . . . . .
C53 C 0.7259(3) 0.1865(2) 0.5680(2) 0.0440(8) Uani 1 1 d . . . . .
H53 H 0.707945 0.176949 0.620003 0.053 Uiso 1 1 calc R U . . .
C54 C 0.8262(3) 0.1624(2) 0.5499(2) 0.0467(8) Uani 1 1 d . . . . .
C55 C 0.8484(3) 0.1784(2) 0.4716(2) 0.0510(9) Uani 1 1 d . . . . .
H55 H 0.915638 0.161942 0.457458 0.061 Uiso 1 1 calc R U . . .
C56 C 0.7758(3) 0.2172(3) 0.4150(2) 0.0496(9) Uani 1 1 d . . . . .
C57 C 0.5460(3) 0.2479(3) 0.5307(2) 0.0440(8) Uani 1 1 d . . . . .
H57 H 0.498077 0.276632 0.490449 0.053 Uiso 1 1 calc R U . . .
N57 N 0.5169(2) 0.2314(2) 0.59930(16) 0.0438(7) Uani 1 1 d . . . . .
C58 C 0.9095(3) 0.1230(3) 0.6100(2) 0.0551(10) Uani 1 1 d . . . . .
C581 C 0.9650(3) 0.0271(3) 0.5999(3) 0.0736(13) Uani 1 1 d . . . . .
H58A H 1.013483 -0.002450 0.642084 0.110 Uiso 1 1 calc R U . . .
H58B H 1.001544 0.044382 0.551041 0.110 Uiso 1 1 calc R U . . .
H58C H 0.915002 -0.021383 0.600064 0.110 Uiso 1 1 calc R U . . .
C582 C 0.9867(3) 0.2025(3) 0.6003(3) 0.0649(11) Uani 1 1 d . . . . .
H58D H 1.039272 0.177779 0.640178 0.097 Uiso 1 1 calc R U . . .
H58E H 0.951831 0.264490 0.604798 0.097 Uiso 1 1 calc R U . . .
H58F H 1.018467 0.216056 0.549717 0.097 Uiso 1 1 calc R U . . .
C583 C 0.8666(3) 0.0970(5) 0.6905(2) 0.0984(19) Uani 1 1 d . . . . .
H58G H 0.921047 0.064960 0.727628 0.148 Uiso 1 1 calc R U . . .
H58H H 0.812742 0.050810 0.695683 0.148 Uiso 1 1 calc R U . . .
H58I H 0.838462 0.158480 0.700187 0.148 Uiso 1 1 calc R U . . .
C59 C 0.7984(3) 0.2315(3) 0.3309(2) 0.0586(10) Uani 1 1 d . . . . .
H59 H 0.746506 0.258323 0.293344 0.070 Uiso 1 1 calc R U . . .
N59 N 0.8836(3) 0.2083(2) 0.3120(2) 0.0691(10) Uani 1 1 d . . . . .
C61 C 0.3264(3) 0.1203(2) 0.5435(2) 0.0447(8) Uani 1 1 d . . . . .
H61A H 0.395765 0.110360 0.565844 0.054 Uiso 1 1 calc R U . . .
H61B H 0.329096 0.093607 0.499445 0.054 Uiso 1 1 calc R U . . .
C62 C 0.2540(3) 0.0607(3) 0.6036(2) 0.0588(10) Uani 1 1 d . . . . .
H62A H 0.277205 -0.010701 0.619320 0.088 Uiso 1 1 calc R U . . .
H62B H 0.185242 0.069620 0.581789 0.088 Uiso 1 1 calc R U . . .
H62C H 0.252946 0.084887 0.648305 0.088 Uiso 1 1 calc R U . . .
C63 C 0.1209(3) 0.4172(3) 0.36225(19) 0.0456(8) Uani 1 1 d . . . . .
H63A H 0.123995 0.373462 0.328941 0.055 Uiso 1 1 calc R U . . .
H63B H 0.139571 0.484601 0.330760 0.055 Uiso 1 1 calc R U . . .
C64 C 0.0119(3) 0.4255(3) 0.3909(2) 0.0595(10) Uani 1 1 d . . . . .
H64A H -0.033798 0.456948 0.347161 0.089 Uiso 1 1 calc R U . . .
H64B H 0.008754 0.466502 0.425536 0.089 Uiso 1 1 calc R U . . .
H64C H -0.009227 0.358240 0.418435 0.089 Uiso 1 1 calc R U . . .
C65 C 0.3619(3) 0.4714(3) 0.5554(2) 0.0495(9) Uani 1 1 d . . . . .
H65A H 0.370559 0.536018 0.514969 0.059 Uiso 1 1 calc R U . . .
H65B H 0.430436 0.441805 0.575007 0.059 Uiso 1 1 calc R U . . .
C66 C 0.2992(3) 0.4914(3) 0.6208(2) 0.0624(11) Uani 1 1 d . . . . .
H66A H 0.333392 0.538043 0.640663 0.094 Uiso 1 1 calc R U . . .
H66B H 0.292772 0.428094 0.661962 0.094 Uiso 1 1 calc R U . . .
H66C H 0.231367 0.521003 0.601715 0.094 Uiso 1 1 calc R U . . .
C71 C 0.7426(4) 0.1242(3) 0.1708(3) 0.0714(13) Uani 1 1 d . . . . .
H71A H 0.670746 0.111164 0.164939 0.086 Uiso 1 1 calc R U . . .
H71B H 0.757725 0.103859 0.226376 0.086 Uiso 1 1 calc R U . . .
C72 C 0.8113(4) 0.0581(3) 0.1346(3) 0.0780(14) Uani 1 1 d . . . . .
H72A H 0.797298 -0.012415 0.158208 0.117 Uiso 1 1 calc R U . . .
H72B H 0.882814 0.066750 0.143194 0.117 Uiso 1 1 calc R U . . .
H72C H 0.797568 0.077952 0.079450 0.117 Uiso 1 1 calc R U . . .
C73 C 0.6309(3) 0.4616(3) -0.0192(2) 0.0649(11) Uani 1 1 d . . . . .
H73A H 0.608527 0.526547 -0.011297 0.078 Uiso 1 1 calc R U . . .
H73B H 0.569207 0.426300 -0.021505 0.078 Uiso 1 1 calc R U . . .
C74 C 0.6867(4) 0.4818(4) -0.0953(2) 0.0759(13) Uani 1 1 d . . . . .
H74A H 0.642806 0.525722 -0.136512 0.114 Uiso 1 1 calc R U . . .
H74B H 0.704090 0.418151 -0.105601 0.114 Uiso 1 1 calc R U . . .
H74C H 0.749211 0.514573 -0.092828 0.114 Uiso 1 1 calc R U . . .
C75 C 0.8976(3) 0.4379(3) 0.1805(2) 0.0625(11) Uani 1 1 d . . . . .
H75A H 0.910864 0.395373 0.234089 0.075 Uiso 1 1 calc R U . . .
H75B H 0.865096 0.503161 0.182023 0.075 Uiso 1 1 calc R U . . .
C76 C 0.9996(3) 0.4561(4) 0.1382(3) 0.0796(13) Uani 1 1 d . . . . .
H76A H 1.043563 0.488201 0.164800 0.119 Uiso 1 1 calc R U . . .
H76B H 0.987424 0.499899 0.085567 0.119 Uiso 1 1 calc R U . . .
H76C H 1.033024 0.391757 0.137345 0.119 Uiso 1 1 calc R U . . .

loop_
_atom_site_aniso_label
_atom_site_aniso_U_11
_atom_site_aniso_U_22
_atom_site_aniso_U_33
_atom_site_aniso_U_23
_atom_site_aniso_U_13
_atom_site_aniso_U_12
C11 0.0358(17) 0.0308(17) 0.0427(18) -0.0088(14) 0.0014(15) -0.0017(13)
C12 0.0359(17) 0.0343(18) 0.0423(18) -0.0092(14) 0.0000(15) -0.0056(14)
C13 0.0382(18) 0.0332(18) 0.0392(18) -0.0057(14) -0.0008(14) -0.0019(14)
C14 0.0359(17) 0.0311(17) 0.0431(18) -0.0093(14) 0.0040(15) 0.0005(13)
C15 0.0332(17) 0.0359(18) 0.0422(18) -0.0110(14) 0.0028(14) -0.0042(14)
C16 0.0338(17) 0.0378(19) 0.0411(18) -0.0083(14) -0.0014(14) -0.0020(14)
C17 0.0425(19) 0.0383(19) 0.0423(18) -0.0118(15) -0.0012(15) -0.0064(15)
C18 0.046(2) 0.0326(18) 0.051(2) -0.0066(15) 0.0037(16) -0.0035(15)
C19 0.0339(18) 0.047(2) 0.0452(19) -0.0122(16) -0.0028(15) 0.0033(15)
C21 0.057(2) 0.0318(19) 0.059(2) -0.0136(17) 0.0223(19) -0.0007(16)
C22 0.042(2) 0.042(2) 0.071(2) -0.0238(19) 0.0209(19) -0.0054(16)
C23 0.0414(19) 0.038(2) 0.056(2) -0.0144(16) 0.0121(17) 0.0014(15)
C24 0.052(2) 0.0301(18) 0.048(2) -0.0103(15) 0.0131(17) 0.0023(15)
C25 0.062(2) 0.0363(19) 0.0427(19) -0.0171(15) 0.0126(17) 0.0015(16)
C26 0.072(3) 0.035(2) 0.0420(19) -0.0100(15) 0.0160(18) 0.0067(17)
C27 0.042(2) 0.061(3) 0.120(4) -0.039(3) 0.013(2) -0.0133(19)
C28 0.054(2) 0.0349(19) 0.058(2) -0.0150(16) 0.0137(18) 0.0006(16)
C29 0.100(3) 0.051(2) 0.038(2) -0.0087(17) 0.004(2) 0.020(2)
C31 0.045(2) 0.0379(19) 0.054(2) -0.0125(16) 0.0068(17) 0.0006(15)
C32 0.0402(19) 0.0364(19) 0.0478(19) -0.0118(15) 0.0017(16) 0.0005(14)
C33 0.049(2) 0.045(2) 0.046(2) -0.0101(16) 0.0066(17) -0.0008(16)
C34 0.072(3) 0.0326(19) 0.0421(19) -0.0105(15) 0.0002(18) 0.0018(17)
C35 0.073(3) 0.0302(19) 0.055(2) -0.0065(16) 0.028(2) 0.0041(17)
C36 0.055(2) 0.0315(19) 0.066(2) -0.0113(17) 0.011(2) -0.0002(16)
C37 0.0409(19) 0.0404(19) 0.048(2) -0.0137(16) 0.0000(16) -0.0035(15)
N37 0.0406(16) 0.0373(16) 0.0483(16) -0.0146(13) -0.0008(13) -0.0007(12)
C38 0.084(3) 0.047(2) 0.045(2) -0.0162(17) 0.004(2) 0.005(2)
C381 0.088(3) 0.069(3) 0.058(3) -0.015(2) -0.015(2) 0.003(2)
C382 0.083(3) 0.061(3) 0.070(3) -0.019(2) -0.008(2) -0.008(2)
C383 0.120(4) 0.087(3) 0.059(3) -0.036(2) 0.013(3) -0.008(3)
C39 0.115(4) 0.033(2) 0.053(2) -0.0215(17) 0.040(2) -0.016(2)
N39 0.081(3) 0.061(2) 0.096(3) -0.034(2) 0.011(2) -0.0120(19)
C41 0.0472(19) 0.0275(17) 0.0428(18) -0.0089(14) -0.0010(16) -0.0012(14)
C42 0.0407(18) 0.0297(17) 0.0380(17) -0.0095(14) -0.0053(14) -0.0034(14)
C43 0.0399(18) 0.0293(17) 0.0396(17) -0.0095(14) -0.0026(14) -0.0002(13)
C44 0.0467(19) 0.0271(17) 0.0370(17) -0.0083(13) -0.0043(15) -0.0029(14)
C45 0.054(2) 0.0307(18) 0.0421(18) -0.0103(14) 0.0051(16) -0.0018(15)
C46 0.048(2) 0.0312(18) 0.0449(19) -0.0150(15) 0.0006(16) 0.0009(15)
C47 0.046(2) 0.0267(17) 0.0441(18) -0.0058(14) -0.0007(16) -0.0016(14)
N47 0.0473(17) 0.0313(15) 0.0469(16) -0.0087(12) 0.0032(13) -0.0040(12)
C48 0.055(2) 0.0254(17) 0.0403(18) -0.0085(14) 0.0035(16) -0.0029(14)
C481 0.116(4) 0.033(2) 0.070(3) -0.0126(19) 0.022(3) 0.003(2)
C482 0.072(3) 0.041(2) 0.119(4) -0.014(2) -0.001(3) -0.014(2)
C483 0.086(3) 0.042(2) 0.067(3) -0.0044(19) -0.013(2) 0.004(2)
C49 0.059(2) 0.0298(18) 0.049(2) -0.0073(15) 0.0067(18) 0.0026(16)
N49 0.0587(19) 0.0327(15) 0.0520(17) -0.0142(13) 0.0086(15) 0.0033(13)
C51 0.051(2) 0.055(2) 0.047(2) -0.0218(17) 0.0026(17) -0.0138(17)
C52 0.0398(19) 0.0401(19) 0.047(2) -0.0174(15) 0.0031(16) -0.0059(15)
C53 0.0415(19) 0.0413(19) 0.051(2) -0.0172(16) 0.0053(16) -0.0018(15)
C54 0.0405(19) 0.0359(19) 0.058(2) -0.0066(16) 0.0006(17) 0.0000(15)
C55 0.052(2) 0.0355(19) 0.065(2) -0.0158(17) 0.022(2) -0.0049(16)
C56 0.055(2) 0.043(2) 0.051(2) -0.0163(17) 0.0078(19) -0.0067(17)
C57 0.0381(19) 0.048(2) 0.044(2) -0.0110(16) -0.0050(16) -0.0038(15)
N57 0.0353(15) 0.0493(17) 0.0465(17) -0.0152(13) -0.0026(13) 0.0017(12)
C58 0.044(2) 0.054(2) 0.058(2) -0.0048(18) 0.0043(18) 0.0010(17)
C581 0.055(2) 0.044(2) 0.113(4) -0.014(2) -0.005(2) 0.0016(19)
C582 0.060(3) 0.051(2) 0.083(3) -0.021(2) -0.011(2) 0.0054(19)
C583 0.053(3) 0.148(5) 0.062(3) 0.010(3) -0.010(2) 0.016(3)
C59 0.052(2) 0.047(2) 0.065(3) -0.0021(19) 0.012(2) 0.0012(18)
N59 0.082(3) 0.052(2) 0.065(2) -0.0100(17) 0.0000(19) 0.0111(18)
C61 0.0408(19) 0.0339(18) 0.055(2) -0.0075(15) -0.0015(16) -0.0005(15)
C62 0.052(2) 0.043(2) 0.069(3) 0.0013(18) 0.0012(19) -0.0045(17)
C63 0.047(2) 0.0390(19) 0.0448(19) -0.0047(15) -0.0096(16) -0.0008(15)
C64 0.040(2) 0.060(2) 0.072(3) -0.012(2) -0.0078(19) 0.0038(18)
C65 0.048(2) 0.043(2) 0.059(2) -0.0188(17) -0.0066(17) -0.0048(16)
C66 0.069(3) 0.062(3) 0.062(2) -0.030(2) -0.007(2) 0.004(2)
C71 0.086(3) 0.036(2) 0.085(3) -0.011(2) 0.032(3) -0.007(2)
C72 0.078(3) 0.040(2) 0.119(4) -0.033(2) 0.018(3) 0.006(2)
C73 0.045(2) 0.059(3) 0.084(3) -0.016(2) -0.005(2) 0.0089(19)
C74 0.087(3) 0.084(3) 0.055(3) -0.021(2) -0.010(2) 0.005(3)
C75 0.083(3) 0.052(2) 0.057(2) -0.0238(19) -0.002(2) 0.003(2)
C76 0.070(3) 0.076(3) 0.099(4) -0.036(3) -0.012(3) -0.006(2)

loop_
_atom_type_symbol
_atom_type_description
_atom_type_scat_dispersion_real
_atom_type_scat_dispersion_imag
_atom_type_scat_source
C C 0.0181 0.0091 'International Tables Vol C Tables 4.2.6.8 and 6.1.1.4'
H H 0.0000 0.0000 'International Tables Vol C Tables 4.2.6.8 and 6.1.1.4'
N N 0.0311 0.0180 'International Tables Vol C Tables 4.2.6.8 and 6.1.1.4'

loop_
_geom_angle_atom_site_label_1
_geom_angle_atom_site_label_2
_geom_angle_atom_site_label_3
_geom_angle
_geom_angle_site_symmetry_1
_geom_angle_site_symmetry_3
_geom_angle_publ_flag
C16 C11 C12 119.7(3) . . ?
C16 C11 C61 119.9(3) . . ?
C12 C11 C61 120.5(3) . . ?
C13 C12 C11 120.2(3) . . ?
C13 C12 C17 119.5(3) . . ?
C11 C12 C17 120.3(3) . . ?
C14 C13 C12 119.6(3) . . ?
C14 C13 C63 119.9(3) . . ?
C12 C13 C63 120.5(3) . . ?
C13 C14 C15 120.9(3) . . ?
C13 C14 C18 119.2(3) . . ?
C15 C14 C18 119.8(3) . . ?
C16 C15 C14 119.1(3) . . ?
C16 C15 C65 120.2(3) . . ?
C14 C15 C65 120.7(3) . . ?
C11 C16 C15 120.5(3) . . ?
C11 C16 C19 118.9(3) . . ?
C15 C16 C19 120.5(3) . . ?
N37 C17 C12 110.2(3) . . ?
N37 C17 H17A 109.6 . . ?
C12 C17 H17A 109.6 . . ?
N37 C17 H17B 109.6 . . ?
C12 C17 H17B 109.6 . . ?
H17A C17 H17B 108.1 . . ?
N47 C18 C14 116.5(3) . . ?
N47 C18 H18A 108.2 . . ?
C14 C18 H18A 108.2 . . ?
N47 C18 H18B 108.2 . . ?
C14 C18 H18B 108.2 . . ?
H18A C18 H18B 107.3 . . ?
N57 C19 C16 118.4(3) . . ?
N57 C19 H19A 107.7 . . ?
C16 C19 H19A 107.7 . . ?
N57 C19 H19B 107.7 . . ?
C16 C19 H19B 107.7 . . ?
H19A C19 H19B 107.1 . . ?
C26 C21 C22 119.7(3) . . ?
C26 C21 C71 120.2(4) . . ?
C22 C21 C71 120.1(4) . . ?
C21 C22 C23 120.1(3) . . ?
C21 C22 C27 120.6(3) . . ?
C23 C22 C27 119.3(4) . . ?
C24 C23 C22 119.4(3) . . ?
C24 C23 C73 120.1(3) . . ?
C22 C23 C73 120.4(3) . . ?
C23 C24 C25 120.6(3) . . ?
C23 C24 C28 119.6(3) . . ?
C25 C24 C28 119.7(3) . . ?
C24 C25 C26 119.2(3) . . ?
C24 C25 C75 120.5(3) . . ?
C26 C25 C75 120.3(3) . . ?
C21 C26 C25 120.7(3) . . ?
C21 C26 C29 121.4(3) . . ?
C25 C26 C29 117.8(4) . . ?
N39 C27 C22 124.2(4) . . ?
N39 C27 H27A 106.3 . . ?
C22 C27 H27A 106.3 . . ?
N39 C27 H27B 106.3 . . ?
C22 C27 H27B 106.3 . . ?
H27A C27 H27B 106.4 . . ?
N49 C28 C24 117.5(3) . . ?
N49 C28 H28A 107.9 . . ?
C24 C28 H28A 107.9 . . ?
N49 C28 H28B 107.9 . . ?
C24 C28 H28B 107.9 . . ?
H28A C28 H28B 107.2 . . ?
N59 C29 C26 121.7(3) . . ?
N59 C29 H29A 106.9 . . ?
C26 C29 H29A 106.9 . . ?
N59 C29 H29B 106.9 . . ?
C26 C29 H29B 106.9 . . ?
H29A C29 H29B 106.7 . . ?
C36 C31 C32 119.9(4) . . ?
C36 C31 H31 120.0 . . ?
C32 C31 H31 120.0 . . ?
C33 C32 C31 119.2(3) . . ?
C33 C32 C37 117.6(3) . . ?
C31 C32 C37 123.2(3) . . ?
C32 C33 C34 122.8(3) . . ?
C32 C33 H33 118.6 . . ?
C34 C33 H33 118.6 . . ?
C35 C34 C33 116.0(3) . . ?
C35 C34 C38 124.5(3) . . ?
C33 C34 C38 119.5(3) . . ?
C36 C35 C34 122.4(3) . . ?
C36 C35 H35 118.8 . . ?
C34 C35 H35 118.8 . . ?
C31 C36 C35 119.6(3) . . ?
C31 C36 C39 118.1(4) . . ?
C35 C36 C39 122.2(3) . . ?
N37 C37 C32 125.1(3) . . ?
N37 C37 H37 117.5 . . ?
C32 C37 H37 117.5 . . ?
C37 N37 C17 116.3(3) . . ?
C34 C38 C382 109.8(3) . . ?
C34 C38 C381 109.3(3) . . ?
C382 C38 C381 109.0(4) . . ?
C34 C38 C383 111.7(4) . . ?
C382 C38 C383 108.2(3) . . ?
C381 C38 C383 108.8(3) . . ?
C38 C381 H38A 109.5 . . ?
C38 C381 H38B 109.5 . . ?
H38A C381 H38B 109.5 . . ?
C38 C381 H38C 109.5 . . ?
H38A C381 H38C 109.5 . . ?
H38B C381 H38C 109.5 . . ?
C38 C382 H38D 109.5 . . ?
C38 C382 H38E 109.5 . . ?
H38D C382 H38E 109.5 . . ?
C38 C382 H38F 109.5 . . ?
H38D C382 H38F 109.5 . . ?
H38E C382 H38F 109.5 . . ?
C38 C383 H38G 109.5 . . ?
C38 C383 H38H 109.5 . . ?
H38G C383 H38H 109.5 . . ?
C38 C383 H38I 109.5 . . ?
H38G C383 H38I 109.5 . . ?
H38H C383 H38I 109.5 . . ?
N39 C39 C36 117.7(4) . . ?
N39 C39 H39 121.1 . . ?
C36 C39 H39 121.1 . . ?
C39 N39 C27 117.6(4) . . ?
C46 C41 C42 120.0(3) . . ?
C46 C41 H41 120.0 . . ?
C42 C41 H41 120.0 . . ?
C41 C42 C43 118.9(3) . . ?
C41 C42 C47 120.8(3) . . ?
C43 C42 C47 120.3(3) . . ?
C44 C43 C42 122.2(3) . . ?
C44 C43 H43 118.9 . . ?
C42 C43 H43 118.9 . . ?
C43 C44 C45 117.3(3) . . ?
C43 C44 C48 122.3(3) . . ?
C45 C44 C48 120.4(3) . . ?
C46 C45 C44 121.7(3) . . ?
C46 C45 H45 119.2 . . ?
C44 C45 H45 119.2 . . ?
C41 C46 C45 119.9(3) . . ?
C41 C46 C49 119.9(3) . . ?
C45 C46 C49 120.2(3) . . ?
N47 C47 C42 122.1(3) . . ?
N47 C47 H47 119.0 . . ?
C42 C47 H47 119.0 . . ?
C47 N47 C18 121.0(3) . . ?
C482 C48 C483 109.5(3) . . ?
C482 C48 C481 108.4(3) . . ?
C483 C48 C481 108.2(3) . . ?
C482 C48 C44 109.8(3) . . ?
C483 C48 C44 109.1(3) . . ?
C481 C48 C44 111.8(3) . . ?
C48 C481 H48A 109.5 . . ?
C48 C481 H48B 109.5 . . ?
H48A C481 H48B 109.5 . . ?
C48 C481 H48C 109.5 . . ?
H48A C481 H48C 109.5 . . ?
H48B C481 H48C 109.5 . . ?
C48 C482 H48D 109.5 . . ?
C48 C482 H48E 109.5 . . ?
H48D C482 H48E 109.5 . . ?
C48 C482 H48F 109.5 . . ?
H48D C482 H48F 109.5 . . ?
H48E C482 H48F 109.5 . . ?
C48 C483 H48G 109.5 . . ?
C48 C483 H48H 109.5 . . ?
H48G C483 H48H 109.5 . . ?
C48 C483 H48I 109.5 . . ?
H48G C483 H48I 109.5 . . ?
H48H C483 H48I 109.5 . . ?
N49 C49 C46 120.5(3) . . ?
N49 C49 H49 119.7 . . ?
C46 C49 H49 119.7 . . ?
C49 N49 C28 121.1(3) . . ?
C56 C51 C52 120.4(3) . . ?
C56 C51 H51 119.8 . . ?
C52 C51 H51 119.8 . . ?
C51 C52 C53 120.1(3) . . ?
C51 C52 C57 119.0(3) . . ?
C53 C52 C57 120.9(3) . . ?
C52 C53 C54 121.1(3) . . ?
C52 C53 H53 119.4 . . ?
C54 C53 H53 119.4 . . ?
C53 C54 C55 116.9(3) . . ?
C53 C54 C58 122.8(3) . . ?
C55 C54 C58 120.3(3) . . ?
C56 C55 C54 122.1(3) . . ?
C56 C55 H55 118.9 . . ?
C54 C55 H55 118.9 . . ?
C51 C56 C55 119.4(3) . . ?
C51 C56 C59 118.2(3) . . ?
C55 C56 C59 122.4(3) . . ?
N57 C57 C52 122.2(3) . . ?
N57 C57 H57 118.9 . . ?
C52 C57 H57 118.9 . . ?
C57 N57 C19 120.0(3) . . ?
C583 C58 C54 111.6(3) . . ?
C583 C58 C582 109.0(4) . . ?
C54 C58 C582 109.6(3) . . ?
C583 C58 C581 108.3(4) . . ?
C54 C58 C581 109.6(3) . . ?
C582 C58 C581 108.8(3) . . ?
C58 C581 H58A 109.5 . . ?
C58 C581 H58B 109.5 . . ?
H58A C581 H58B 109.5 . . ?
C58 C581 H58C 109.5 . . ?
H58A C581 H58C 109.5 . . ?
H58B C581 H58C 109.5 . . ?
C58 C582 H58D 109.5 . . ?
C58 C582 H58E 109.5 . . ?
H58D C582 H58E 109.5 . . ?
C58 C582 H58F 109.5 . . ?
H58D C582 H58F 109.5 . . ?
H58E C582 H58F 109.5 . . ?
C58 C583 H58G 109.5 . . ?
C58 C583 H58H 109.5 . . ?
H58G C583 H58H 109.5 . . ?
C58 C583 H58I 109.5 . . ?
H58G C583 H58I 109.5 . . ?
H58H C583 H58I 109.5 . . ?
N59 C59 C56 119.5(4) . . ?
N59 C59 H59 120.2 . . ?
C56 C59 H59 120.2 . . ?
C59 N59 C29 116.8(4) . . ?
C11 C61 C62 113.1(3) . . ?
C11 C61 H61A 109.0 . . ?
C62 C61 H61A 109.0 . . ?
C11 C61 H61B 109.0 . . ?
C62 C61 H61B 109.0 . . ?
H61A C61 H61B 107.8 . . ?
C61 C62 H62A 109.5 . . ?
C61 C62 H62B 109.5 . . ?
H62A C62 H62B 109.5 . . ?
C61 C62 H62C 109.5 . . ?
H62A C62 H62C 109.5 . . ?
H62B C62 H62C 109.5 . . ?
C13 C63 C64 113.1(3) . . ?
C13 C63 H63A 109.0 . . ?
C64 C63 H63A 109.0 . . ?
C13 C63 H63B 109.0 . . ?
C64 C63 H63B 109.0 . . ?
H63A C63 H63B 107.8 . . ?
C63 C64 H64A 109.5 . . ?
C63 C64 H64B 109.5 . . ?
H64A C64 H64B 109.5 . . ?
C63 C64 H64C 109.5 . . ?
H64A C64 H64C 109.5 . . ?
H64B C64 H64C 109.5 . . ?
C15 C65 C66 112.7(3) . . ?
C15 C65 H65A 109.1 . . ?
C66 C65 H65A 109.1 . . ?
C15 C65 H65B 109.1 . . ?
C66 C65 H65B 109.1 . . ?
H65A C65 H65B 107.8 . . ?
C65 C66 H66A 109.5 . . ?
C65 C66 H66B 109.5 . . ?
H66A C66 H66B 109.5 . . ?
C65 C66 H66C 109.5 . . ?
H66A C66 H66C 109.5 . . ?
H66B C66 H66C 109.5 . . ?
C21 C71 C72 114.7(3) . . ?
C21 C71 H71A 108.6 . . ?
C72 C71 H71A 108.6 . . ?
C21 C71 H71B 108.6 . . ?
C72 C71 H71B 108.6 . . ?
H71A C71 H71B 107.6 . . ?
C71 C72 H72A 109.5 . . ?
C71 C72 H72B 109.5 . . ?
H72A C72 H72B 109.5 . . ?
C71 C72 H72C 109.5 . . ?
H72A C72 H72C 109.5 . . ?
H72B C72 H72C 109.5 . . ?
C23 C73 C74 113.0(3) . . ?
C23 C73 H73A 109.0 . . ?
C74 C73 H73A 109.0 . . ?
C23 C73 H73B 109.0 . . ?
C74 C73 H73B 109.0 . . ?
H73A C73 H73B 107.8 . . ?
C73 C74 H74A 109.5 . . ?
C73 C74 H74B 109.5 . . ?
H74A C74 H74B 109.5 . . ?
C73 C74 H74C 109.5 . . ?
H74A C74 H74C 109.5 . . ?
H74B C74 H74C 109.5 . . ?
C25 C75 C76 113.4(3) . . ?
C25 C75 H75A 108.9 . . ?
C76 C75 H75A 108.9 . . ?
C25 C75 H75B 108.9 . . ?
C76 C75 H75B 108.9 . . ?
H75A C75 H75B 107.7 . . ?
C75 C76 H76A 109.5 . . ?
C75 C76 H76B 109.5 . . ?
H76A C76 H76B 109.5 . . ?
C75 C76 H76C 109.5 . . ?
H76A C76 H76C 109.5 . . ?
H76B C76 H76C 109.5 . . ?

loop_
_geom_bond_atom_site_label_1
_geom_bond_atom_site_label_2
_geom_bond_distance
_geom_bond_site_symmetry_2
_geom_bond_publ_flag
C11 C16 1.401(4) . ?
C11 C12 1.405(4) . ?
C11 C61 1.523(4) . ?
C12 C13 1.405(4) . ?
C12 C17 1.514(4) . ?
C13 C14 1.394(4) . ?
C13 C63 1.522(4) . ?
C14 C15 1.408(4) . ?
C14 C18 1.527(4) . ?
C15 C16 1.403(4) . ?
C15 C65 1.517(4) . ?
C16 C19 1.514(4) . ?
C17 N37 1.485(4) . ?
C17 H17A 0.9900 . ?
C17 H17B 0.9900 . ?
C18 N47 1.474(4) . ?
C18 H18A 0.9900 . ?
C18 H18B 0.9900 . ?
C19 N57 1.470(4) . ?
C19 H19A 0.9900 . ?
C19 H19B 0.9900 . ?
C21 C26 1.387(5) . ?
C21 C22 1.409(5) . ?
C21 C71 1.520(5) . ?
C22 C23 1.410(5) . ?
C22 C27 1.521(5) . ?
C23 C24 1.400(5) . ?
C23 C73 1.507(5) . ?
C24 C25 1.403(5) . ?
C24 C28 1.515(5) . ?
C25 C26 1.410(5) . ?
C25 C75 1.505(5) . ?
C26 C29 1.532(5) . ?
C27 N39 1.481(5) . ?
C27 H27A 0.9900 . ?
C27 H27B 0.9900 . ?
C28 N49 1.472(4) . ?
C28 H28A 0.9900 . ?
C28 H28B 0.9900 . ?
C29 N59 1.475(5) . ?
C29 H29A 0.9900 . ?
C29 H29B 0.9900 . ?
C31 C36 1.377(5) . ?
C31 C32 1.394(5) . ?
C31 H31 0.9500 . ?
C32 C33 1.382(5) . ?
C32 C37 1.467(5) . ?
C33 C34 1.398(5) . ?
C33 H33 0.9500 . ?
C34 C35 1.395(5) . ?
C34 C38 1.522(5) . ?
C35 C36 1.392(5) . ?
C35 H35 0.9500 . ?
C36 C39 1.563(6) . ?
C37 N37 1.261(4) . ?
C37 H37 0.9500 . ?
C38 C382 1.534(6) . ?
C38 C381 1.538(6) . ?
C38 C383 1.540(5) . ?
C381 H38A 0.9800 . ?
C381 H38B 0.9800 . ?
C381 H38C 0.9800 . ?
C382 H38D 0.9800 . ?
C382 H38E 0.9800 . ?
C382 H38F 0.9800 . ?
C383 H38G 0.9800 . ?
C383 H38H 0.9800 . ?
C383 H38I 0.9800 . ?
C39 N39 1.173(5) . ?
C39 H39 0.9500 . ?
C41 C46 1.381(4) . ?
C41 C42 1.396(4) . ?
C41 H41 0.9500 . ?
C42 C43 1.396(4) . ?
C42 C47 1.465(4) . ?
C43 C44 1.384(4) . ?
C43 H43 0.9500 . ?
C44 C45 1.399(4) . ?
C44 C48 1.537(4) . ?
C45 C46 1.386(4) . ?
C45 H45 0.9500 . ?
C46 C49 1.484(5) . ?
C47 N47 1.274(4) . ?
C47 H47 0.9500 . ?
C48 C482 1.511(5) . ?
C48 C483 1.523(5) . ?
C48 C481 1.534(5) . ?
C481 H48A 0.9800 . ?
C481 H48B 0.9800 . ?
C481 H48C 0.9800 . ?
C482 H48D 0.9800 . ?
C482 H48E 0.9800 . ?
C482 H48F 0.9800 . ?
C483 H48G 0.9800 . ?
C483 H48H 0.9800 . ?
C483 H48I 0.9800 . ?
C49 N49 1.265(4) . ?
C49 H49 0.9500 . ?
C51 C56 1.377(5) . ?
C51 C52 1.386(5) . ?
C51 H51 0.9500 . ?
C52 C53 1.388(5) . ?
C52 C57 1.478(5) . ?
C53 C54 1.398(5) . ?
C53 H53 0.9500 . ?
C54 C55 1.413(5) . ?
C54 C58 1.517(5) . ?
C55 C56 1.378(5) . ?
C55 H55 0.9500 . ?
C56 C59 1.519(5) . ?
C57 N57 1.264(4) . ?
C57 H57 0.9500 . ?
C58 C583 1.516(6) . ?
C58 C582 1.532(5) . ?
C58 C581 1.545(5) . ?
C581 H58A 0.9800 . ?
C581 H58B 0.9800 . ?
C581 H58C 0.9800 . ?
C582 H58D 0.9800 . ?
C582 H58E 0.9800 . ?
C582 H58F 0.9800 . ?
C583 H58G 0.9800 . ?
C583 H58H 0.9800 . ?
C583 H58I 0.9800 . ?
C59 N59 1.220(5) . ?
C59 H59 0.9500 . ?
C61 C62 1.527(5) . ?
C61 H61A 0.9900 . ?
C61 H61B 0.9900 . ?
C62 H62A 0.9800 . ?
C62 H62B 0.9800 . ?
C62 H62C 0.9800 . ?
C63 C64 1.529(5) . ?
C63 H63A 0.9900 . ?
C63 H63B 0.9900 . ?
C64 H64A 0.9800 . ?
C64 H64B 0.9800 . ?
C64 H64C 0.9800 . ?
C65 C66 1.530(5) . ?
C65 H65A 0.9900 . ?
C65 H65B 0.9900 . ?
C66 H66A 0.9800 . ?
C66 H66B 0.9800 . ?
C66 H66C 0.9800 . ?
C71 C72 1.535(5) . ?
C71 H71A 0.9900 . ?
C71 H71B 0.9900 . ?
C72 H72A 0.9800 . ?
C72 H72B 0.9800 . ?
C72 H72C 0.9800 . ?
C73 C74 1.523(6) . ?
C73 H73A 0.9900 . ?
C73 H73B 0.9900 . ?
C74 H74A 0.9800 . ?
C74 H74B 0.9800 . ?
C74 H74C 0.9800 . ?
C75 C76 1.537(6) . ?
C75 H75A 0.9900 . ?
C75 H75B 0.9900 . ?
C76 H76A 0.9800 . ?
C76 H76B 0.9800 . ?
C76 H76C 0.9800 . ?

loop_
_geom_torsion_atom_site_label_1
_geom_torsion_atom_site_label_2
_geom_torsion_atom_site_label_3
_geom_torsion_atom_site_label_4
_geom_torsion
_geom_torsion_site_symmetry_1
_geom_torsion_site_symmetry_2
_geom_torsion_site_symmetry_3
_geom_torsion_site_symmetry_4
_geom_torsion_publ_flag
C16 C11 C12 C13 0.9(5) . . . . ?
C61 C11 C12 C13 -178.9(3) . . . . ?
C16 C11 C12 C17 178.5(3) . . . . ?
C61 C11 C12 C17 -1.2(4) . . . . ?
C11 C12 C13 C14 1.1(5) . . . . ?
C17 C12 C13 C14 -176.6(3) . . . . ?
C11 C12 C13 C63 -178.6(3) . . . . ?
C17 C12 C13 C63 3.7(4) . . . . ?
C12 C13 C14 C15 -0.6(5) . . . . ?
C63 C13 C14 C15 179.0(3) . . . . ?
C12 C13 C14 C18 177.2(3) . . . . ?
C63 C13 C14 C18 -3.2(4) . . . . ?
C13 C14 C15 C16 -1.7(4) . . . . ?
C18 C14 C15 C16 -179.5(3) . . . . ?
C13 C14 C15 C65 179.0(3) . . . . ?
C18 C14 C15 C65 1.2(4) . . . . ?
C12 C11 C16 C15 -3.3(5) . . . . ?
C61 C11 C16 C15 176.5(3) . . . . ?
C12 C11 C16 C19 178.5(3) . . . . ?
C61 C11 C16 C19 -1.7(4) . . . . ?
C14 C15 C16 C11 3.7(4) . . . . ?
C65 C15 C16 C11 -177.0(3) . . . . ?
C14 C15 C16 C19 -178.2(3) . . . . ?
C65 C15 C16 C19 1.1(4) . . . . ?
C13 C12 C17 N37 81.5(4) . . . . ?
C11 C12 C17 N37 -96.2(3) . . . . ?
C13 C14 C18 N47 -83.4(4) . . . . ?
C15 C14 C18 N47 94.5(4) . . . . ?
C11 C16 C19 N57 81.6(4) . . . . ?
C15 C16 C19 N57 -96.6(4) . . . . ?
C26 C21 C22 C23 -4.9(5) . . . . ?
C71 C21 C22 C23 173.1(3) . . . . ?
C26 C21 C22 C27 172.7(3) . . . . ?
C71 C21 C22 C27 -9.3(5) . . . . ?
C21 C22 C23 C24 1.5(5) . . . . ?
C27 C22 C23 C24 -176.2(3) . . . . ?
C21 C22 C23 C73 179.5(3) . . . . ?
C27 C22 C23 C73 1.9(5) . . . . ?
C22 C23 C24 C25 1.2(5) . . . . ?
C73 C23 C24 C25 -176.9(3) . . . . ?
C22 C23 C24 C28 -176.4(3) . . . . ?
C73 C23 C24 C28 5.5(5) . . . . ?
C23 C24 C25 C26 -0.4(5) . . . . ?
C28 C24 C25 C26 177.2(3) . . . . ?
C23 C24 C25 C75 177.9(3) . . . . ?
C28 C24 C25 C75 -4.5(5) . . . . ?
C22 C21 C26 C25 5.7(5) . . . . ?
C71 C21 C26 C25 -172.3(3) . . . . ?
C22 C21 C26 C29 -171.9(3) . . . . ?
C71 C21 C26 C29 10.1(5) . . . . ?
C24 C25 C26 C21 -3.1(5) . . . . ?
C75 C25 C26 C21 178.6(3) . . . . ?
C24 C25 C26 C29 174.6(3) . . . . ?
C75 C25 C26 C29 -3.7(5) . . . . ?
C21 C22 C27 N39 95.3(5) . . . . ?
C23 C22 C27 N39 -87.1(5) . . . . ?
C23 C24 C28 N49 86.1(4) . . . . ?
C25 C24 C28 N49 -91.6(4) . . . . ?
C21 C26 C29 N59 -101.0(4) . . . . ?
C25 C26 C29 N59 81.3(5) . . . . ?
C36 C31 C32 C33 -1.2(5) . . . . ?
C36 C31 C32 C37 179.1(3) . . . . ?
C31 C32 C33 C34 0.1(5) . . . . ?
C37 C32 C33 C34 179.9(3) . . . . ?
C32 C33 C34 C35 0.5(5) . . . . ?
C32 C33 C34 C38 179.3(3) . . . . ?
C33 C34 C35 C36 -0.2(5) . . . . ?
C38 C34 C35 C36 -178.9(3) . . . . ?
C32 C31 C36 C35 1.5(5) . . . . ?
C32 C31 C36 C39 -174.7(3) . . . . ?
C34 C35 C36 C31 -0.9(5) . . . . ?
C34 C35 C36 C39 175.2(3) . . . . ?
C33 C32 C37 N37 165.3(3) . . . . ?
C31 C32 C37 N37 -15.0(5) . . . . ?
C32 C37 N37 C17 -179.9(3) . . . . ?
C12 C17 N37 C37 -140.6(3) . . . . ?
C35 C34 C38 C382 118.1(4) . . . . ?
C33 C34 C38 C382 -60.6(4) . . . . ?
C35 C34 C38 C381 -122.4(4) . . . . ?
C33 C34 C38 C381 58.8(4) . . . . ?
C35 C34 C38 C383 -2.0(5) . . . . ?
C33 C34 C38 C383 179.3(3) . . . . ?
C31 C36 C39 N39 166.2(4) . . . . ?
C35 C36 C39 N39 -10.0(6) . . . . ?
C36 C39 N39 C27 -178.4(3) . . . . ?
C22 C27 N39 C39 -6.8(6) . . . . ?
C46 C41 C42 C43 -0.2(5) . . . . ?
C46 C41 C42 C47 -179.3(3) . . . . ?
C41 C42 C43 C44 -0.5(5) . . . . ?
C47 C42 C43 C44 178.6(3) . . . . ?
C42 C43 C44 C45 1.0(5) . . . . ?
C42 C43 C44 C48 -179.7(3) . . . . ?
C43 C44 C45 C46 -0.9(5) . . . . ?
C48 C44 C45 C46 179.8(3) . . . . ?
C42 C41 C46 C45 0.3(5) . . . . ?
C42 C41 C46 C49 179.9(3) . . . . ?
C44 C45 C46 C41 0.3(5) . . . . ?
C44 C45 C46 C49 -179.4(3) . . . . ?
C41 C42 C47 N47 -166.3(3) . . . . ?
C43 C42 C47 N47 14.6(5) . . . . ?
C42 C47 N47 C18 -175.8(3) . . . . ?
C14 C18 N47 C47 -11.2(5) . . . . ?
C43 C44 C48 C482 129.4(4) . . . . ?
C45 C44 C48 C482 -51.4(4) . . . . ?
C43 C44 C48 C483 -110.7(4) . . . . ?
C45 C44 C48 C483 68.6(4) . . . . ?
C43 C44 C48 C481 9.0(5) . . . . ?
C45 C44 C48 C481 -171.8(3) . . . . ?
C41 C46 C49 N49 -175.6(3) . . . . ?
C45 C46 C49 N49 4.1(5) . . . . ?
C46 C49 N49 C28 -179.0(3) . . . . ?
C24 C28 N49 C49 1.4(5) . . . . ?
C56 C51 C52 C53 0.3(5) . . . . ?
C56 C51 C52 C57 -179.5(3) . . . . ?
C51 C52 C53 C54 -0.7(5) . . . . ?
C57 C52 C53 C54 179.1(3) . . . . ?
C52 C53 C54 C55 0.2(5) . . . . ?
C52 C53 C54 C58 178.8(3) . . . . ?
C53 C54 C55 C56 0.9(5) . . . . ?
C58 C54 C55 C56 -177.9(3) . . . . ?
C52 C51 C56 C55 0.7(5) . . . . ?
C52 C51 C56 C59 177.6(3) . . . . ?
C54 C55 C56 C51 -1.3(5) . . . . ?
C54 C55 C56 C59 -178.0(3) . . . . ?
C51 C52 C57 N57 176.7(3) . . . . ?
C53 C52 C57 N57 -3.1(5) . . . . ?
C52 C57 N57 C19 -178.1(3) . . . . ?
C16 C19 N57 C57 -0.6(5) . . . . ?
C53 C54 C58 C583 9.7(5) . . . . ?
C55 C54 C58 C583 -171.7(4) . . . . ?
C53 C54 C58 C582 -111.1(4) . . . . ?
C55 C54 C58 C582 67.5(4) . . . . ?
C53 C54 C58 C581 129.6(4) . . . . ?
C55 C54 C58 C581 -51.8(4) . . . . ?
C51 C56 C59 N59 -176.8(4) . . . . ?
C55 C56 C59 N59 -0.1(6) . . . . ?
C56 C59 N59 C29 178.5(3) . . . . ?
C26 C29 N59 C59 13.3(6) . . . . ?
C16 C11 C61 C62 94.0(4) . . . . ?
C12 C11 C61 C62 -86.2(4) . . . . ?
C14 C13 C63 C64 -87.4(4) . . . . ?
C12 C13 C63 C64 92.2(4) . . . . ?
C16 C15 C65 C66 -90.9(4) . . . . ?
C14 C15 C65 C66 88.3(4) . . . . ?
C26 C21 C71 C72 -92.0(5) . . . . ?
C22 C21 C71 C72 90.0(5) . . . . ?
C24 C23 C73 C74 85.4(4) . . . . ?
C22 C23 C73 C74 -92.7(4) . . . . ?
C24 C25 C75 C76 -85.5(4) . . . . ?
C26 C25 C75 C76 92.8(4) . . . . ?
